data_2232228
loop_
_publ_author_name
'Seo, Pil Ja'
'Choi, Hong Dae'
'Son, Byeng Wha'
'Lee, Uk'

_publ_section_title
;
 2-(3-Fluorophenyl)-3-methylsulfanyl-5-phenyl-1-benzofuran
;
_journal_coeditor_code FF2033
_journal_issue 11
_journal_name_full 'Acta Crystallographica Section E'
_journal_page_first o3006
_journal_paper_doi 10.1107/S1600536811042541
_journal_volume 67
_journal_year 2011
_chemical_formula_iupac 'C21 H15 F O S'
_chemical_formula_moiety 'C21 H15 F O S'
_chemical_formula_sum 'C21 H15 F O S'
_chemical_formula_weight 334.39
_chemical_name_systematic
;
2-(3-Fluorophenyl)-3-methylsulfanyl-5-phenyl-1-benzofuran
;
_space_group_IT_number 2
_symmetry_cell_setting triclinic
_symmetry_space_group_name_Hall '-P 1'
_symmetry_space_group_name_H-M 'P -1'
_atom_sites_solution_hydrogens difmap
_atom_sites_solution_primary direct
_atom_sites_solution_secondary difmap
_cell_angle_alpha 89.77000(10)
_cell_angle_beta 87.5890(10)
_cell_angle_gamma 80.0610(10)
_cell_formula_units_Z 2
_cell_length_a 4.76920(10)
_cell_length_b 9.6442(2)
_cell_length_c 17.4049(3)
_cell_measurement_reflns_used 7407
_cell_measurement_temperature 296(2)
_cell_measurement_theta_max 27.48
_cell_measurement_theta_min 2.34
_cell_volume 787.82(3)
_computing_cell_refinement '<i>SAINT</i> (Bruker, 2009)'
_computing_data_collection '<i>APEX2</i> (Bruker, 2009)'
_computing_data_reduction '<i>SAINT</i> (Bruker, 2009)'
_computing_molecular_graphics '<i>ORTEP-3</i> (Farrugia, 1997) and <i>DIAMOND</i> (Brandenburg, 1998)'
_computing_publication_material '<i>SHELXL97</i> (Sheldrick, 2008)'
_computing_structure_refinement '<i>SHELXL97</i> (Sheldrick, 2008)'
_computing_structure_solution '<i>SHELXS97</i> (Sheldrick, 2008)'
_diffrn_ambient_temperature 296(2)
_diffrn_detector_area_resol_mean 10.0
_diffrn_measured_fraction_theta_full 0.996
_diffrn_measured_fraction_theta_max 0.996
_diffrn_measurement_device_type 'Bruker SMART APEXII CCD'
_diffrn_measurement_method '\f and \w'
_diffrn_radiation_monochromator 'graphite multilayer'
_diffrn_radiation_source 'rotating anode'
_diffrn_radiation_type MoK\a
_diffrn_radiation_wavelength 0.71073
_diffrn_reflns_av_R_equivalents 0.0233
_diffrn_reflns_av_sigmaI/netI 0.0201
_diffrn_reflns_limit_h_max 6
_diffrn_reflns_limit_h_min -6
_diffrn_reflns_limit_k_max 12
_diffrn_reflns_limit_k_min -12
_diffrn_reflns_limit_l_max 22
_diffrn_reflns_limit_l_min -22
_diffrn_reflns_number 13895
_diffrn_reflns_theta_full 27.49
_diffrn_reflns_theta_max 27.49
_diffrn_reflns_theta_min 2.14
_diffrn_standards_number 0
_exptl_absorpt_coefficient_mu 0.220
_exptl_absorpt_correction_T_max 0.9741
_exptl_absorpt_correction_T_min 0.9289
_exptl_absorpt_correction_type multi-scan
_exptl_absorpt_process_details '(SADABS; Bruker, 2009)'
_exptl_crystal_colour colourless
_exptl_crystal_density_diffrn 1.410
_exptl_crystal_density_method 'not measured'
_exptl_crystal_description block
_exptl_crystal_F_000 348
_exptl_crystal_size_max 0.34
_exptl_crystal_size_mid 0.25
_exptl_crystal_size_min 0.12
_refine_diff_density_max 0.296
_refine_diff_density_min -0.251
_refine_ls_extinction_method none
_refine_ls_goodness_of_fit_ref 1.037
_refine_ls_hydrogen_treatment constr
_refine_ls_matrix_type full
_refine_ls_number_parameters 218
_refine_ls_number_reflns 3590
_refine_ls_number_restraints 0
_refine_ls_restrained_S_all 1.037
_refine_ls_R_factor_all 0.0373
_refine_ls_R_factor_gt 0.0337
_refine_ls_shift/su_max 0.000
_refine_ls_shift/su_mean 0.000
_refine_ls_structure_factor_coef Fsqd
_refine_ls_weighting_details 'calc w=1/[\s^2^(Fo^2^)+(0.0451P)^2^+0.3462P] where P=(Fo^2^+2Fc^2^)/3'
_refine_ls_weighting_scheme calc
_refine_ls_wR_factor_gt 0.0884
_refine_ls_wR_factor_ref 0.0914
_reflns_number_gt 3234
_reflns_number_total 3590
_reflns_threshold_expression I>2\s(I)
_cod_data_source_file ff2033.cif
_cod_data_source_block I
_cod_database_code 2232228
_cod_database_fobs_code 2232228

loop_
_symmetry_equiv_pos_as_xyz
'x, y, z'
'-x, -y, -z'

loop_
_atom_site_type_symbol
_atom_site_label
_atom_site_fract_x
_atom_site_fract_y
_atom_site_fract_z
_atom_site_U_iso_or_equiv
_atom_site_adp_type
_atom_site_calc_flag
_atom_site_refinement_flags
_atom_site_occupancy
_atom_site_symmetry_multiplicity
S S1 0.94952(7) 0.43069(3) 0.147672(18) 0.02311(10) Uani d . 1 2
F F1 0.2102(2) 0.79398(10) 0.01953(5) 0.0391(2) Uani d . 1 2
O O1 1.05781(19) 0.76869(9) 0.26561(5) 0.0218(2) Uani d . 1 2
C C1 1.0423(3) 0.56199(13) 0.20611(7) 0.0196(2) Uani d . 1 2
C C2 1.2552(3) 0.53713(13) 0.26345(7) 0.0199(2) Uani d . 1 2
C C3 1.4383(3) 0.41893(13) 0.28916(7) 0.0198(2) Uani d . 1 2
H H3 1.4391 0.3310 0.2674 0.024 Uiso calc R 1 2
C C4 1.6195(3) 0.43454(13) 0.34781(7) 0.0200(2) Uani d . 1 2
C C5 1.6144(3) 0.56915(14) 0.38003(7) 0.0232(3) Uani d . 1 2
H H5 1.7378 0.5787 0.4189 0.028 Uiso calc R 1 2
C C6 1.4325(3) 0.68749(14) 0.35590(7) 0.0238(3) Uani d . 1 2
H H6 1.4295 0.7757 0.3777 0.029 Uiso calc R 1 2
C C7 1.2556(3) 0.66699(13) 0.29759(7) 0.0205(2) Uani d . 1 2
C C8 0.9298(3) 0.70255(13) 0.20980(7) 0.0203(2) Uani d . 1 2
C C9 1.8215(3) 0.31190(13) 0.37610(7) 0.0211(3) Uani d . 1 2
C C10 1.9415(3) 0.20260(14) 0.32642(8) 0.0248(3) Uani d . 1 2
H H10 1.8910 0.2055 0.2753 0.030 Uiso calc R 1 2
C C11 2.1353(3) 0.08960(14) 0.35218(8) 0.0308(3) Uani d . 1 2
H H11 2.2143 0.0176 0.3184 0.037 Uiso calc R 1 2
C C12 2.2111(4) 0.08401(15) 0.42809(9) 0.0367(4) Uani d . 1 2
H H12 2.3420 0.0087 0.4453 0.044 Uiso calc R 1 2
C C13 2.0914(4) 0.19081(16) 0.47824(9) 0.0362(4) Uani d . 1 2
H H13 2.1406 0.1867 0.5294 0.043 Uiso calc R 1 2
C C14 1.8985(3) 0.30393(15) 0.45263(8) 0.0279(3) Uani d . 1 2
H H14 1.8195 0.3753 0.4868 0.034 Uiso calc R 1 2
C C15 0.7126(3) 0.79758(13) 0.16924(7) 0.0212(3) Uani d . 1 2
C C16 0.6597(3) 0.94127(15) 0.18697(8) 0.0299(3) Uani d . 1 2
H H16 0.7610 0.9756 0.2250 0.036 Uiso calc R 1 2
C C17 0.4572(3) 1.03289(16) 0.14822(9) 0.0357(3) Uani d . 1 2
H H17 0.4239 1.1281 0.1608 0.043 Uiso calc R 1 2
C C18 0.3041(3) 0.98512(16) 0.09120(8) 0.0315(3) Uani d . 1 2
H H18 0.1692 1.0464 0.0648 0.038 Uiso calc R 1 2
C C19 0.3592(3) 0.84369(15) 0.07508(8) 0.0262(3) Uani d . 1 2
C C20 0.5568(3) 0.74876(14) 0.11223(7) 0.0237(3) Uani d . 1 2
H H20 0.5859 0.6536 0.0995 0.028 Uiso calc R 1 2
C C21 1.2261(3) 0.41386(17) 0.07312(9) 0.0352(3) Uani d . 1 2
H H21A 1.2159 0.5014 0.0461 0.053 Uiso calc R 1 2
H H21B 1.2017 0.3410 0.0379 0.053 Uiso calc R 1 2
H H21C 1.4086 0.3902 0.0956 0.053 Uiso calc R 1 2

loop_
_atom_site_aniso_label
_atom_site_aniso_U_11
_atom_site_aniso_U_22
_atom_site_aniso_U_33
_atom_site_aniso_U_12
_atom_site_aniso_U_13
_atom_site_aniso_U_23
S1 0.02386(17) 0.02130(17) 0.02495(17) -0.00512(12) -0.00487(12) -0.00323(12)
F1 0.0392(5) 0.0395(5) 0.0387(5) -0.0029(4) -0.0205(4) -0.0007(4)
O1 0.0230(5) 0.0190(4) 0.0229(4) -0.0008(3) -0.0057(3) -0.0021(3)
C1 0.0188(6) 0.0206(6) 0.0196(6) -0.0038(4) -0.0018(4) -0.0009(4)
C2 0.0189(6) 0.0217(6) 0.0194(6) -0.0048(5) -0.0001(4) -0.0014(5)
C3 0.0204(6) 0.0181(6) 0.0212(6) -0.0042(4) -0.0001(4) -0.0014(4)
C4 0.0204(6) 0.0192(6) 0.0204(6) -0.0033(5) -0.0001(4) 0.0004(4)
C5 0.0248(6) 0.0236(6) 0.0214(6) -0.0035(5) -0.0054(5) -0.0022(5)
C6 0.0278(7) 0.0193(6) 0.0243(6) -0.0029(5) -0.0040(5) -0.0048(5)
C7 0.0204(6) 0.0186(6) 0.0217(6) -0.0009(4) -0.0021(5) 0.0003(5)
C8 0.0204(6) 0.0222(6) 0.0189(6) -0.0051(5) -0.0018(4) -0.0016(5)
C9 0.0208(6) 0.0198(6) 0.0235(6) -0.0053(5) -0.0033(5) 0.0022(5)
C10 0.0297(7) 0.0203(6) 0.0245(6) -0.0038(5) -0.0056(5) 0.0008(5)
C11 0.0365(8) 0.0198(6) 0.0342(8) 0.0015(5) -0.0069(6) -0.0032(5)
C12 0.0435(9) 0.0221(7) 0.0427(9) 0.0034(6) -0.0199(7) 0.0010(6)
C13 0.0486(9) 0.0287(7) 0.0307(7) -0.0009(6) -0.0183(7) 0.0010(6)
C14 0.0344(7) 0.0241(7) 0.0245(7) -0.0015(5) -0.0061(5) -0.0022(5)
C15 0.0189(6) 0.0223(6) 0.0219(6) -0.0024(5) 0.0002(5) 0.0012(5)
C16 0.0318(7) 0.0243(7) 0.0328(7) -0.0010(5) -0.0093(6) -0.0027(5)
C17 0.0408(8) 0.0227(7) 0.0413(8) 0.0030(6) -0.0113(7) -0.0011(6)
C18 0.0284(7) 0.0310(7) 0.0327(7) 0.0030(6) -0.0067(6) 0.0060(6)
C19 0.0229(6) 0.0330(7) 0.0233(6) -0.0054(5) -0.0049(5) 0.0007(5)
C20 0.0235(6) 0.0235(6) 0.0240(6) -0.0031(5) -0.0023(5) 0.0000(5)
C21 0.0333(8) 0.0419(9) 0.0319(7) -0.0110(6) 0.0015(6) -0.0137(6)

loop_
_atom_type_symbol
_atom_type_description
_atom_type_scat_dispersion_real
_atom_type_scat_dispersion_imag
_atom_type_scat_source
C C 0.0033 0.0016 'International Tables Vol C Tables 4.2.6.8 and 6.1.1.4'
H H 0.0000 0.0000 'International Tables Vol C Tables 4.2.6.8 and 6.1.1.4'
O O 0.0106 0.0060 'International Tables Vol C Tables 4.2.6.8 and 6.1.1.4'
F F 0.0171 0.0103 'International Tables Vol C Tables 4.2.6.8 and 6.1.1.4'
S S 0.1246 0.1234 'International Tables Vol C Tables 4.2.6.8 and 6.1.1.4'

loop_
_geom_angle_atom_site_label_1
_geom_angle_atom_site_label_2
_geom_angle_atom_site_label_3
_geom_angle
C1 S1 C21 101.72(6)
C7 O1 C8 106.60(9)
C8 C1 C2 106.46(11)
C8 C1 S1 129.09(10)
C2 C1 S1 124.41(9)
C7 C2 C3 119.37(11)
C7 C2 C1 105.75(11)
C3 C2 C1 134.88(12)
C4 C3 C2 119.05(11)
C4 C3 H3 120.5
C2 C3 H3 120.5
C3 C4 C5 119.45(12)
C3 C4 C9 120.87(11)
C5 C4 C9 119.67(11)
C6 C5 C4 122.43(12)
C6 C5 H5 118.8
C4 C5 H5 118.8
C7 C6 C5 116.14(12)
C7 C6 H6 121.9
C5 C6 H6 121.9
O1 C7 C6 125.91(11)
O1 C7 C2 110.53(11)
C6 C7 C2 123.56(12)
C1 C8 O1 110.66(11)
C1 C8 C15 135.74(12)
O1 C8 C15 113.59(11)
C10 C9 C14 118.30(12)
C10 C9 C4 120.71(11)
C14 C9 C4 120.98(12)
C11 C10 C9 120.88(12)
C11 C10 H10 119.6
C9 C10 H10 119.6
C12 C11 C10 120.04(13)
C12 C11 H11 120.0
C10 C11 H11 120.0
C13 C12 C11 119.73(13)
C13 C12 H12 120.1
C11 C12 H12 120.1
C12 C13 C14 120.36(13)
C12 C13 H13 119.8
C14 C13 H13 119.8
C13 C14 C9 120.69(13)
C13 C14 H14 119.7
C9 C14 H14 119.7
C20 C15 C16 118.60(12)
C20 C15 C8 121.58(12)
C16 C15 C8 119.82(12)
C17 C16 C15 120.44(13)
C17 C16 H16 119.8
C15 C16 H16 119.8
C18 C17 C16 121.14(14)
C18 C17 H17 119.4
C16 C17 H17 119.4
C19 C18 C17 117.29(13)
C19 C18 H18 121.4
C17 C18 H18 121.4
F1 C19 C18 118.41(12)
F1 C19 C20 117.96(13)
C18 C19 C20 123.63(13)
C19 C20 C15 118.90(12)
C19 C20 H20 120.6
C15 C20 H20 120.6
S1 C21 H21A 109.5
S1 C21 H21B 109.5
H21A C21 H21B 109.5
S1 C21 H21C 109.5
H21A C21 H21C 109.5
H21B C21 H21C 109.5

loop_
_geom_bond_atom_site_label_1
_geom_bond_atom_site_label_2
_geom_bond_distance
S1 C1 1.7537(13)
S1 C21 1.7984(15)
F1 C19 1.3597(16)
O1 C7 1.3719(14)
O1 C8 1.3830(15)
C1 C8 1.3698(17)
C1 C2 1.4435(17)
C2 C7 1.3887(17)
C2 C3 1.3955(17)
C3 C4 1.3897(17)
C3 H3 0.9300
C4 C5 1.4122(18)
C4 C9 1.4873(17)
C5 C6 1.3843(18)
C5 H5 0.9300
C6 C7 1.3829(18)
C6 H6 0.9300
C8 C15 1.4629(17)
C9 C10 1.3942(18)
C9 C14 1.3948(18)
C10 C11 1.3879(18)
C10 H10 0.9300
C11 C12 1.383(2)
C11 H11 0.9300
C12 C13 1.382(2)
C12 H12 0.9300
C13 C14 1.3854(19)
C13 H13 0.9300
C14 H14 0.9300
C15 C20 1.3946(18)
C15 C16 1.3984(19)
C16 C17 1.387(2)
C16 H16 0.9300
C17 C18 1.383(2)
C17 H17 0.9300
C18 C19 1.372(2)
C18 H18 0.9300
C19 C20 1.3758(18)
C20 H20 0.9300
C21 H21A 0.9600
C21 H21B 0.9600
C21 H21C 0.9600

loop_
_geom_torsion_atom_site_label_1
_geom_torsion_atom_site_label_2
_geom_torsion_atom_site_label_3
_geom_torsion_atom_site_label_4
_geom_torsion
C21 S1 C1 C8 100.68(13)
C21 S1 C1 C2 -81.81(12)
C8 C1 C2 C7 -0.32(13)
S1 C1 C2 C7 -178.30(9)
C8 C1 C2 C3 178.54(13)
S1 C1 C2 C3 0.6(2)
C7 C2 C3 C4 -0.78(18)
C1 C2 C3 C4 -179.52(13)
C2 C3 C4 C5 0.00(18)
C2 C3 C4 C9 -178.97(11)
C3 C4 C5 C6 0.65(19)
C9 C4 C5 C6 179.63(12)
C4 C5 C6 C7 -0.48(19)
C8 O1 C7 C6 -179.95(12)
C8 O1 C7 C2 -0.27(13)
C5 C6 C7 O1 179.30(12)
C5 C6 C7 C2 -0.4(2)
C3 C2 C7 O1 -178.71(10)
C1 C2 C7 O1 0.36(14)
C3 C2 C7 C6 0.99(19)
C1 C2 C7 C6 -179.94(12)
C2 C1 C8 O1 0.17(14)
S1 C1 C8 O1 178.03(9)
C2 C1 C8 C15 179.58(14)
S1 C1 C8 C15 -2.6(2)
C7 O1 C8 C1 0.05(13)
C7 O1 C8 C15 -179.50(10)
C3 C4 C9 C10 32.27(18)
C5 C4 C9 C10 -146.70(13)
C3 C4 C9 C14 -148.48(13)
C5 C4 C9 C14 32.55(18)
C14 C9 C10 C11 -0.8(2)
C4 C9 C10 C11 178.47(13)
C9 C10 C11 C12 0.3(2)
C10 C11 C12 C13 0.5(2)
C11 C12 C13 C14 -0.7(3)
C12 C13 C14 C9 0.1(2)
C10 C9 C14 C13 0.6(2)
C4 C9 C14 C13 -178.66(14)
C1 C8 C15 C20 2.0(2)
O1 C8 C15 C20 -178.56(11)
C1 C8 C15 C16 -177.34(14)
O1 C8 C15 C16 2.05(17)
C20 C15 C16 C17 -0.3(2)
C8 C15 C16 C17 179.10(13)
C15 C16 C17 C18 -0.3(2)
C16 C17 C18 C19 0.5(2)
C17 C18 C19 F1 179.64(13)
C17 C18 C19 C20 -0.1(2)
F1 C19 C20 C15 179.80(11)
C18 C19 C20 C15 -0.4(2)
C16 C15 C20 C19 0.63(19)
C8 C15 C20 C19 -178.76(12)

loop_
_cod_related_entry_id
_cod_related_entry_database
_cod_related_entry_code
1 ChemSpider 30657108
